data_4118220
loop_
_publ_author_name
'Shinji Ando'
'Eisuke Ohta'
'Atsuko Kosaka'
'Daisuke Hashizume'
'Hiroyuki Koshino'
'Takanori Fukushima'
'Takuzo Aida'

_publ_section_title
;
 Remarkable Effects of Terminal Groups and Solvents on Helical Folding of
 o-Phenylene Oligomers
;
_journal_name_full 'Journal of the American Chemical Society'
_journal_page_first 11084
_journal_page_last 11087
_journal_paper_doi 10.1021/ja303117z
_journal_volume 134
_journal_year 2012
_chemical_formula_moiety 'C48 H46 O12, C7 H8'
_chemical_formula_sum 'C55 H54 O12'
_chemical_formula_weight 906.98
_chemical_name_systematic
; 
 ? 
;
_space_group_IT_number 2
_symmetry_cell_setting triclinic
_symmetry_Int_Tables_number 2
_symmetry_space_group_name_Hall '-P 1'
_symmetry_space_group_name_H-M 'P -1'
_atom_sites_solution_hydrogens geom
_atom_sites_solution_primary direct
_atom_sites_solution_secondary difmap
_audit_creation_method SHELXL-97
_cell_angle_alpha 83.7630(10)
_cell_angle_beta 73.9210(10)
_cell_angle_gamma 70.6880(10)
_cell_formula_units_Z 2
_cell_length_a 11.1381(2)
_cell_length_b 13.5002(3)
_cell_length_c 16.7786(3)
_cell_measurement_reflns_used 39586
_cell_measurement_temperature 150
_cell_measurement_theta_max 68.2
_cell_measurement_theta_min 3.5
_cell_volume 2287.43(8)
_computing_cell_refinement PROCESS-AUTO
_computing_data_collection PROCESS-AUTO
_computing_data_reduction PROCESS-AUTO
_computing_molecular_graphics 'ORTEP-3 for Windows'
_computing_publication_material 'SHELXL-97 (Sheldrick, 2008)'
_computing_structure_refinement 'SHELXL-97 (Sheldrick, 2008)'
_computing_structure_solution SIR2004
_diffrn_ambient_temperature 150
_diffrn_detector_area_resol_mean 10
_diffrn_measured_fraction_theta_full 0.985
_diffrn_measured_fraction_theta_max 0.985
_diffrn_measurement_device_type 'Rigaku RAXIS-Rapid'
_diffrn_measurement_method \w-scan
_diffrn_radiation_monochromator graphite
_diffrn_radiation_source 'fine-focus sealed tube'
_diffrn_radiation_type CuK\a
_diffrn_radiation_wavelength 1.54187
_diffrn_reflns_av_R_equivalents 0.0175
_diffrn_reflns_av_sigmaI/netI 0.0110
_diffrn_reflns_limit_h_max 13
_diffrn_reflns_limit_h_min -13
_diffrn_reflns_limit_k_max 16
_diffrn_reflns_limit_k_min -16
_diffrn_reflns_limit_l_max 19
_diffrn_reflns_limit_l_min -18
_diffrn_reflns_number 42744
_diffrn_reflns_theta_full 68.19
_diffrn_reflns_theta_max 68.19
_diffrn_reflns_theta_min 3.47
_diffrn_standards_number 0
_exptl_absorpt_coefficient_mu 0.754
_exptl_absorpt_correction_T_max 0.8871
_exptl_absorpt_correction_T_min 0.791
_exptl_absorpt_correction_type numerical
_exptl_absorpt_process_details
; 
    Higashi, T. (1999). Program for Absorption Correction. 
    Rigaku Corporation, Tokyo, Japan. 
;
_exptl_crystal_colour colourless
_exptl_crystal_density_diffrn 1.317
_exptl_crystal_description block
_exptl_crystal_F_000 960
_exptl_crystal_size_max 0.31
_exptl_crystal_size_mid 0.28
_exptl_crystal_size_min 0.16
_refine_diff_density_max 0.244
_refine_diff_density_min -0.225
_refine_diff_density_rms 0.039
_refine_ls_extinction_method none
_refine_ls_goodness_of_fit_ref 1.029
_refine_ls_hydrogen_treatment constr
_refine_ls_matrix_type full
_refine_ls_number_parameters 639
_refine_ls_number_reflns 8252
_refine_ls_number_restraints 0
_refine_ls_restrained_S_all 1.029
_refine_ls_R_factor_all 0.0345
_refine_ls_R_factor_gt 0.0321
_refine_ls_shift/su_max 0.001
_refine_ls_shift/su_mean 0.000
_refine_ls_structure_factor_coef Fsqd
_refine_ls_weighting_details 'calc w=1/[\s^2^(Fo^2^)+(0.0373P)^2^+0.8478P] where P=(Fo^2^+2Fc^2^)/3'
_refine_ls_weighting_scheme calc
_refine_ls_wR_factor_gt 0.0807
_refine_ls_wR_factor_ref 0.0823
_reflns_number_gt 7606
_reflns_number_total 8252
_reflns_threshold_expression I>2\s(I)
_cod_data_source_file ja303117z_si_002.cif
_cod_data_source_block benzylester
_cod_original_cell_volume 2287.42(8)
_cod_database_code 4118220

loop_
_symmetry_equiv_pos_as_xyz
'x, y, z'
'-x, -y, -z'

loop_
_atom_site_label
_atom_site_type_symbol
_atom_site_fract_x
_atom_site_fract_y
_atom_site_fract_z
_atom_site_U_iso_or_equiv
_atom_site_adp_type
_atom_site_occupancy
_atom_site_symmetry_multiplicity
_atom_site_calc_flag
_atom_site_refinement_flags
O1 O 0.72019(8) 0.31447(6) 0.78142(5) 0.02410(18) Uani 1 1 d .
O2 O 0.75308(8) 0.32336(7) 0.64266(5) 0.02728(19) Uani 1 1 d .
O3 O 0.71021(8) -0.01270(6) 0.57631(5) 0.02880(19) Uani 1 1 d .
O4 O 0.51574(8) -0.04107(6) 0.68926(5) 0.02946(19) Uani 1 1 d .
O5 O 0.41678(9) 0.21272(6) 1.07726(5) 0.02772(19) Uani 1 1 d .
O6 O 0.32269(9) 0.41484(6) 1.07611(5) 0.0304(2) Uani 1 1 d .
O7 O 0.54065(8) 0.66487(6) 0.68649(5) 0.02710(19) Uani 1 1 d .
O8 O 0.43200(8) 0.65128(6) 0.57170(5) 0.02731(19) Uani 1 1 d .
O9 O 0.31499(8) 0.15336(6) 0.56456(5) 0.02614(18) Uani 1 1 d .
O10 O 0.11779(8) 0.13298(6) 0.68145(5) 0.02656(18) Uani 1 1 d .
O11 O 0.05930(10) 0.39049(7) 0.90957(5) 0.0366(2) Uani 1 1 d .
O12 O 0.11144(9) 0.51229(6) 0.81644(5) 0.0311(2) Uani 1 1 d .
C1 C 0.90394(12) 0.39348(9) 0.54590(8) 0.0252(2) Uani 1 1 d .
C2 C 0.86284(12) 0.47631(10) 0.49253(8) 0.0281(3) Uani 1 1 d .
H2 H 0.7885 0.5352 0.5131 0.034 Uiso 1 1 calc R
C3 C 0.93012(13) 0.47317(11) 0.40922(8) 0.0334(3) Uani 1 1 d .
H3 H 0.9019 0.5300 0.3729 0.040 Uiso 1 1 calc R
C4 C 1.03790(14) 0.38760(12) 0.37907(8) 0.0375(3) Uani 1 1 d .
H4 H 1.0832 0.3853 0.3219 0.045 Uiso 1 1 calc R
C5 C 1.08032(14) 0.30492(11) 0.43191(9) 0.0379(3) Uani 1 1 d .
H5 H 1.1549 0.2463 0.4112 0.045 Uiso 1 1 calc R
C6 C 1.01362(13) 0.30812(10) 0.51486(8) 0.0313(3) Uani 1 1 d .
H6 H 1.0429 0.2515 0.5510 0.038 Uiso 1 1 calc R
C7 C 0.83062(13) 0.39387(10) 0.63534(8) 0.0291(3) Uani 1 1 d .
H7A H 0.8927 0.3687 0.6709 0.035 Uiso 1 1 calc R
H7B H 0.7725 0.4656 0.6522 0.035 Uiso 1 1 calc R
C8 C 0.70622(11) 0.28766(8) 0.71911(7) 0.0198(2) Uani 1 1 d .
C9 C 0.64371(11) 0.20748(8) 0.71362(7) 0.0188(2) Uani 1 1 d .
C10 C 0.70355(11) 0.13911(8) 0.64591(7) 0.0205(2) Uani 1 1 d .
H10 H 0.7760 0.1495 0.6041 0.025 Uiso 1 1 calc R
C11 C 0.65861(11) 0.05769(8) 0.63939(7) 0.0210(2) Uani 1 1 d .
C12 C 0.55018(11) 0.04316(8) 0.70090(7) 0.0207(2) Uani 1 1 d .
C13 C 0.48967(11) 0.11162(8) 0.76645(7) 0.0194(2) Uani 1 1 d .
H13 H 0.4154 0.1023 0.8071 0.023 Uiso 1 1 calc R
C14 C 0.53523(10) 0.19478(8) 0.77457(7) 0.0180(2) Uani 1 1 d .
C15 C 0.80744(13) 0.00677(11) 0.50691(8) 0.0346(3) Uani 1 1 d .
H15A H 0.7744 0.0784 0.4857 0.052 Uiso 1 1 calc R
H15B H 0.8273 -0.0434 0.4633 0.052 Uiso 1 1 calc R
H15C H 0.8876 -0.0013 0.5239 0.052 Uiso 1 1 calc R
C16 C 0.39193(12) -0.04964(10) 0.73659(8) 0.0301(3) Uani 1 1 d .
H16A H 0.3909 -0.0582 0.7955 0.045 Uiso 1 1 calc R
H16B H 0.3780 -0.1107 0.7185 0.045 Uiso 1 1 calc R
H16C H 0.3216 0.0140 0.7283 0.045 Uiso 1 1 calc R
C17 C 0.46943(10) 0.26105(8) 0.84973(7) 0.0178(2) Uani 1 1 d .
C18 C 0.46567(11) 0.20740(8) 0.92651(7) 0.0195(2) Uani 1 1 d .
H18 H 0.4971 0.1328 0.9274 0.023 Uiso 1 1 calc R
C19 C 0.41779(11) 0.25951(9) 1.00059(7) 0.0208(2) Uani 1 1 d .
C20 C 0.36788(11) 0.36982(9) 0.99987(7) 0.0216(2) Uani 1 1 d .
C21 C 0.36804(11) 0.42303(8) 0.92477(7) 0.0202(2) Uani 1 1 d .
H21 H 0.3329 0.4974 0.9245 0.024 Uiso 1 1 calc R
C22 C 0.41844(10) 0.37080(8) 0.84866(7) 0.0178(2) Uani 1 1 d .
C23 C 0.45804(12) 0.10095(9) 1.08060(7) 0.0270(3) Uani 1 1 d .
H23A H 0.4080 0.0757 1.0523 0.041 Uiso 1 1 calc R
H23B H 0.4423 0.0767 1.1386 0.041 Uiso 1 1 calc R
H23C H 0.5521 0.0736 1.0532 0.041 Uiso 1 1 calc R
C24 C 0.27909(14) 0.52683(9) 1.07791(8) 0.0321(3) Uani 1 1 d .
H24A H 0.3510 0.5531 1.0462 0.048 Uiso 1 1 calc R
H24B H 0.2522 0.5495 1.1355 0.048 Uiso 1 1 calc R
H24C H 0.2041 0.5547 1.0532 0.048 Uiso 1 1 calc R
C25 C 0.42060(10) 0.43811(8) 0.77168(7) 0.0177(2) Uani 1 1 d .
C26 C 0.47984(11) 0.51720(8) 0.76473(7) 0.0193(2) Uani 1 1 d .
H26 H 0.5179 0.5231 0.8075 0.023 Uiso 1 1 calc R
C27 C 0.48454(11) 0.58662(8) 0.69776(7) 0.0198(2) Uani 1 1 d .
C28 C 0.42745(11) 0.57829(8) 0.63479(7) 0.0201(2) Uani 1 1 d .
C29 C 0.37032(11) 0.50048(8) 0.64075(7) 0.0195(2) Uani 1 1 d .
H29 H 0.3335 0.4944 0.5975 0.023 Uiso 1 1 calc R
C30 C 0.36471(10) 0.42997(8) 0.70870(7) 0.0175(2) Uani 1 1 d .
C31 C 0.59303(13) 0.67951(10) 0.75134(8) 0.0294(3) Uani 1 1 d .
H31A H 0.5231 0.6947 0.8030 0.044 Uiso 1 1 calc R
H31B H 0.6286 0.7384 0.7366 0.044 Uiso 1 1 calc R
H31C H 0.6634 0.6155 0.7589 0.044 Uiso 1 1 calc R
C32 C 0.35315(12) 0.65653(10) 0.51619(7) 0.0265(3) Uani 1 1 d .
H32A H 0.3859 0.5905 0.4862 0.040 Uiso 1 1 calc R
H32B H 0.3579 0.7148 0.4764 0.040 Uiso 1 1 calc R
H32C H 0.2616 0.6679 0.5478 0.040 Uiso 1 1 calc R
C33 C 0.29589(10) 0.35196(8) 0.70832(7) 0.0177(2) Uani 1 1 d .
C34 C 0.33969(11) 0.28821(8) 0.63857(7) 0.0189(2) Uani 1 1 d .
H34 H 0.4133 0.2944 0.5956 0.023 Uiso 1 1 calc R
C35 C 0.27915(11) 0.21673(8) 0.63040(7) 0.0203(2) Uani 1 1 d .
C36 C 0.17191(11) 0.20538(8) 0.69479(7) 0.0207(2) Uani 1 1 d .
C37 C 0.12876(11) 0.26625(8) 0.76430(7) 0.0210(2) Uani 1 1 d .
H37 H 0.0579 0.2575 0.8083 0.025 Uiso 1 1 calc R
C38 C 0.18800(11) 0.34102(8) 0.77096(7) 0.0194(2) Uani 1 1 d .
C39 C 0.42073(13) 0.16471(11) 0.49616(8) 0.0333(3) Uani 1 1 d .
H39A H 0.3984 0.2373 0.4750 0.050 Uiso 1 1 calc R
H39B H 0.4346 0.1171 0.4520 0.050 Uiso 1 1 calc R
H39C H 0.5014 0.1475 0.5148 0.050 Uiso 1 1 calc R
C40 C 0.01516(12) 0.11462(10) 0.74812(8) 0.0306(3) Uani 1 1 d .
H40A H 0.0491 0.0888 0.7970 0.046 Uiso 1 1 calc R
H40B H -0.0164 0.0622 0.7318 0.046 Uiso 1 1 calc R
H40C H -0.0576 0.1803 0.7613 0.046 Uiso 1 1 calc R
C41 C 0.11564(11) 0.41404(9) 0.84177(7) 0.0232(2) Uani 1 1 d .
C42 C 0.03106(14) 0.59826(10) 0.87204(8) 0.0350(3) Uani 1 1 d .
H42A H 0.0772 0.6049 0.9128 0.042 Uiso 1 1 calc R
H42B H -0.0538 0.5876 0.9023 0.042 Uiso 1 1 calc R
C43 C 0.00968(13) 0.69385(9) 0.81590(8) 0.0313(3) Uani 1 1 d .
C44 C 0.11647(14) 0.72386(11) 0.76848(9) 0.0394(3) Uani 1 1 d .
H44 H 0.2023 0.6868 0.7747 0.047 Uiso 1 1 calc R
C45 C 0.09885(18) 0.80714(12) 0.71243(10) 0.0494(4) Uani 1 1 d .
H45 H 0.1723 0.8273 0.6805 0.059 Uiso 1 1 calc R
C46 C -0.02620(19) 0.86112(12) 0.70300(10) 0.0519(4) Uani 1 1 d .
H46 H -0.0385 0.9180 0.6642 0.062 Uiso 1 1 calc R
C47 C -0.13252(17) 0.83228(12) 0.74989(10) 0.0497(4) Uani 1 1 d .
H47 H -0.2183 0.8697 0.7438 0.060 Uiso 1 1 calc R
C48 C -0.11480(14) 0.74877(11) 0.80597(9) 0.0398(3) Uani 1 1 d .
H48 H -0.1886 0.7290 0.8379 0.048 Uiso 1 1 calc R
C49 C 0.80001(14) 0.12868(12) 1.01825(9) 0.0414(3) Uani 1 1 d .
C50 C 0.78588(15) 0.11571(16) 0.94054(10) 0.0518(4) Uani 1 1 d .
H50 H 0.7623 0.1752 0.9055 0.062 Uiso 1 1 calc R
C51 C 0.80574(16) 0.01777(18) 0.91450(10) 0.0595(5) Uani 1 1 d .
H51 H 0.7973 0.0099 0.8609 0.071 Uiso 1 1 calc R
C52 C 0.83787(16) -0.07006(16) 0.96451(13) 0.0615(5) Uani 1 1 d .
H52 H 0.8505 -0.1377 0.9460 0.074 Uiso 1 1 calc R
C53 C 0.85134(15) -0.05780(13) 1.04173(11) 0.0481(4) Uani 1 1 d .
H53 H 0.8730 -0.1173 1.0771 0.058 Uiso 1 1 calc R
C54 C 0.83349(13) 0.04052(11) 1.06772(9) 0.0365(3) Uani 1 1 d .
H54 H 0.8444 0.0479 1.1207 0.044 Uiso 1 1 calc R
C55 C 0.7794(3) 0.23516(15) 1.04757(16) 0.0806(7) Uani 1 1 d .
H55A H 0.7799 0.2305 1.1062 0.121 Uiso 1 1 calc R
H55B H 0.6944 0.2829 1.0411 0.121 Uiso 1 1 calc R
H55C H 0.8502 0.2619 1.0147 0.121 Uiso 1 1 calc R

loop_
_atom_site_aniso_label
_atom_site_aniso_U_11
_atom_site_aniso_U_22
_atom_site_aniso_U_33
_atom_site_aniso_U_23
_atom_site_aniso_U_13
_atom_site_aniso_U_12
O1 0.0277(4) 0.0264(4) 0.0220(4) -0.0029(3) -0.0088(3) -0.0107(3)
O2 0.0380(5) 0.0331(5) 0.0208(4) 0.0026(3) -0.0085(3) -0.0245(4)
O3 0.0337(5) 0.0262(4) 0.0255(4) -0.0100(3) 0.0020(4) -0.0129(4)
O4 0.0353(5) 0.0238(4) 0.0315(5) -0.0078(3) -0.0002(4) -0.0168(4)
O5 0.0443(5) 0.0210(4) 0.0160(4) 0.0035(3) -0.0088(4) -0.0083(4)
O6 0.0498(5) 0.0213(4) 0.0169(4) -0.0036(3) -0.0082(4) -0.0063(4)
O7 0.0398(5) 0.0260(4) 0.0282(4) 0.0083(3) -0.0183(4) -0.0216(4)
O8 0.0385(5) 0.0300(4) 0.0250(4) 0.0133(3) -0.0181(4) -0.0220(4)
O9 0.0318(4) 0.0278(4) 0.0226(4) -0.0068(3) -0.0024(3) -0.0162(4)
O10 0.0296(4) 0.0267(4) 0.0293(5) -0.0014(3) -0.0059(3) -0.0176(4)
O11 0.0461(5) 0.0356(5) 0.0218(5) -0.0018(4) 0.0032(4) -0.0141(4)
O12 0.0359(5) 0.0201(4) 0.0294(5) -0.0056(3) 0.0028(4) -0.0061(4)
C1 0.0286(6) 0.0265(6) 0.0276(6) 0.0007(5) -0.0090(5) -0.0168(5)
C2 0.0249(6) 0.0286(6) 0.0361(7) 0.0036(5) -0.0117(5) -0.0135(5)
C3 0.0361(7) 0.0419(7) 0.0335(7) 0.0125(6) -0.0179(6) -0.0235(6)
C4 0.0409(8) 0.0532(9) 0.0254(7) -0.0025(6) -0.0053(6) -0.0259(7)
C5 0.0354(7) 0.0386(7) 0.0380(8) -0.0109(6) -0.0057(6) -0.0094(6)
C6 0.0369(7) 0.0264(6) 0.0339(7) 0.0014(5) -0.0140(6) -0.0110(5)
C7 0.0361(7) 0.0311(6) 0.0288(7) -0.0012(5) -0.0068(5) -0.0227(5)
C8 0.0204(5) 0.0193(5) 0.0194(6) 0.0004(4) -0.0062(4) -0.0051(4)
C9 0.0229(5) 0.0168(5) 0.0180(5) 0.0015(4) -0.0088(4) -0.0055(4)
C10 0.0217(5) 0.0222(5) 0.0179(5) 0.0012(4) -0.0055(4) -0.0073(4)
C11 0.0247(6) 0.0179(5) 0.0196(6) -0.0027(4) -0.0064(4) -0.0043(4)
C12 0.0259(6) 0.0159(5) 0.0225(6) 0.0013(4) -0.0089(4) -0.0076(4)
C13 0.0229(5) 0.0170(5) 0.0183(5) 0.0024(4) -0.0063(4) -0.0062(4)
C14 0.0221(5) 0.0153(5) 0.0168(5) 0.0025(4) -0.0088(4) -0.0039(4)
C15 0.0358(7) 0.0392(7) 0.0273(7) -0.0144(5) 0.0058(5) -0.0169(6)
C16 0.0294(6) 0.0254(6) 0.0393(7) -0.0003(5) -0.0085(5) -0.0140(5)
C17 0.0200(5) 0.0181(5) 0.0169(5) 0.0003(4) -0.0062(4) -0.0073(4)
C18 0.0238(5) 0.0148(5) 0.0203(6) 0.0014(4) -0.0072(4) -0.0060(4)
C19 0.0266(6) 0.0212(5) 0.0156(5) 0.0040(4) -0.0070(4) -0.0089(4)
C20 0.0277(6) 0.0214(5) 0.0166(5) -0.0030(4) -0.0063(4) -0.0075(4)
C21 0.0254(6) 0.0153(5) 0.0208(6) 0.0001(4) -0.0077(4) -0.0061(4)
C22 0.0204(5) 0.0178(5) 0.0178(5) 0.0010(4) -0.0074(4) -0.0076(4)
C23 0.0349(6) 0.0210(6) 0.0226(6) 0.0066(4) -0.0080(5) -0.0072(5)
C24 0.0470(8) 0.0213(6) 0.0257(6) -0.0064(5) -0.0104(6) -0.0049(5)
C25 0.0200(5) 0.0141(5) 0.0179(5) -0.0002(4) -0.0053(4) -0.0035(4)
C26 0.0231(5) 0.0181(5) 0.0189(5) -0.0003(4) -0.0093(4) -0.0061(4)
C27 0.0221(5) 0.0173(5) 0.0228(6) 0.0007(4) -0.0072(4) -0.0088(4)
C28 0.0233(5) 0.0197(5) 0.0182(5) 0.0043(4) -0.0072(4) -0.0081(4)
C29 0.0224(5) 0.0211(5) 0.0179(5) 0.0001(4) -0.0083(4) -0.0082(4)
C30 0.0186(5) 0.0161(5) 0.0171(5) -0.0007(4) -0.0040(4) -0.0048(4)
C31 0.0400(7) 0.0276(6) 0.0325(7) 0.0036(5) -0.0196(6) -0.0192(5)
C32 0.0340(6) 0.0295(6) 0.0226(6) 0.0095(5) -0.0151(5) -0.0153(5)
C33 0.0203(5) 0.0159(5) 0.0183(5) 0.0028(4) -0.0088(4) -0.0051(4)
C34 0.0206(5) 0.0187(5) 0.0182(5) 0.0020(4) -0.0057(4) -0.0074(4)
C35 0.0239(5) 0.0188(5) 0.0193(6) -0.0010(4) -0.0078(4) -0.0063(4)
C36 0.0232(5) 0.0181(5) 0.0250(6) 0.0026(4) -0.0103(5) -0.0097(4)
C37 0.0208(5) 0.0215(5) 0.0211(6) 0.0041(4) -0.0052(4) -0.0085(4)
C38 0.0224(5) 0.0179(5) 0.0185(5) 0.0023(4) -0.0079(4) -0.0058(4)
C39 0.0386(7) 0.0413(7) 0.0240(6) -0.0117(5) 0.0017(5) -0.0224(6)
C40 0.0280(6) 0.0288(6) 0.0390(7) 0.0018(5) -0.0059(5) -0.0172(5)
C41 0.0233(6) 0.0248(6) 0.0227(6) -0.0004(5) -0.0058(5) -0.0091(5)
C42 0.0382(7) 0.0265(6) 0.0328(7) -0.0115(5) 0.0005(6) -0.0048(5)
C43 0.0348(7) 0.0231(6) 0.0327(7) -0.0106(5) -0.0045(5) -0.0052(5)
C44 0.0377(7) 0.0346(7) 0.0443(8) -0.0049(6) -0.0078(6) -0.0101(6)
C45 0.0647(10) 0.0405(8) 0.0469(9) -0.0003(7) -0.0084(8) -0.0267(8)
C46 0.0818(12) 0.0274(7) 0.0482(9) -0.0019(6) -0.0281(9) -0.0098(8)
C47 0.0538(10) 0.0374(8) 0.0531(10) -0.0111(7) -0.0229(8) 0.0024(7)
C48 0.0368(7) 0.0353(7) 0.0441(8) -0.0140(6) -0.0085(6) -0.0044(6)
C49 0.0367(7) 0.0479(8) 0.0442(8) 0.0119(7) -0.0146(6) -0.0197(6)
C50 0.0356(8) 0.0865(13) 0.0389(9) 0.0229(8) -0.0127(6) -0.0314(8)
C51 0.0373(8) 0.1132(17) 0.0334(9) -0.0149(9) -0.0029(7) -0.0316(10)
C52 0.0390(9) 0.0695(12) 0.0758(13) -0.0339(10) -0.0072(8) -0.0128(8)
C53 0.0370(8) 0.0430(8) 0.0620(10) -0.0004(7) -0.0134(7) -0.0092(6)
C54 0.0340(7) 0.0448(8) 0.0315(7) 0.0025(6) -0.0104(6) -0.0126(6)
C55 0.1048(18) 0.0480(11) 0.1060(18) 0.0126(11) -0.0522(15) -0.0299(11)

loop_
_atom_type_symbol
_atom_type_description
_atom_type_scat_dispersion_real
_atom_type_scat_dispersion_imag
_atom_type_scat_source
C C 0.0181 0.0091 'International Tables Vol C Tables 4.2.6.8 and 6.1.1.4'
H H 0.0000 0.0000 'International Tables Vol C Tables 4.2.6.8 and 6.1.1.4'
O O 0.0492 0.0322 'International Tables Vol C Tables 4.2.6.8 and 6.1.1.4'

loop_
_geom_angle_atom_site_label_1
_geom_angle_atom_site_label_2
_geom_angle_atom_site_label_3
_geom_angle
C8 O2 C7 117.48(9)
C11 O3 C15 117.61(9)
C12 O4 C16 118.78(9)
C19 O5 C23 116.78(9)
C20 O6 C24 117.08(9)
C27 O7 C31 117.15(9)
C28 O8 C32 116.20(8)
C35 O9 C39 117.31(9)
C36 O10 C40 116.41(9)
C41 O12 C42 119.26(9)
C2 C1 C6 119.17(12)
C2 C1 C7 121.04(11)
C6 C1 C7 119.78(11)
C3 C2 C1 120.17(12)
C3 C2 H2 119.9
C1 C2 H2 119.9
C4 C3 C2 120.07(12)
C4 C3 H3 120.0
C2 C3 H3 120.0
C3 C4 C5 120.21(12)
C3 C4 H4 119.9
C5 C4 H4 119.9
C6 C5 C4 119.74(13)
C6 C5 H5 120.1
C4 C5 H5 120.1
C5 C6 C1 120.62(12)
C5 C6 H6 119.7
C1 C6 H6 119.7
O2 C7 C1 105.92(9)
O2 C7 H7A 110.6
C1 C7 H7A 110.6
O2 C7 H7B 110.6
C1 C7 H7B 110.6
H7A C7 H7B 108.7
O1 C8 O2 123.54(10)
O1 C8 C9 126.40(10)
O2 C8 C9 109.96(9)
C14 C9 C10 120.20(10)
C14 C9 C8 122.56(10)
C10 C9 C8 117.14(10)
C11 C10 C9 121.03(10)
C11 C10 H10 119.5
C9 C10 H10 119.5
O3 C11 C10 125.31(10)
O3 C11 C12 115.28(10)
C10 C11 C12 119.41(10)
O4 C12 C13 125.93(10)
O4 C12 C11 114.51(10)
C13 C12 C11 119.55(10)
C12 C13 C14 121.79(10)
C12 C13 H13 119.1
C14 C13 H13 119.1
C9 C14 C13 118.00(10)
C9 C14 C17 123.57(10)
C13 C14 C17 118.37(10)
O3 C15 H15A 109.5
O3 C15 H15B 109.5
H15A C15 H15B 109.5
O3 C15 H15C 109.5
H15A C15 H15C 109.5
H15B C15 H15C 109.5
O4 C16 H16A 109.5
O4 C16 H16B 109.5
H16A C16 H16B 109.5
O4 C16 H16C 109.5
H16A C16 H16C 109.5
H16B C16 H16C 109.5
C22 C17 C18 118.90(10)
C22 C17 C14 124.98(9)
C18 C17 C14 116.04(9)
C19 C18 C17 122.07(10)
C19 C18 H18 119.0
C17 C18 H18 119.0
O5 C19 C18 125.24(10)
O5 C19 C20 115.47(10)
C18 C19 C20 119.27(10)
O6 C20 C21 125.74(10)
O6 C20 C19 115.26(10)
C21 C20 C19 119.00(10)
C20 C21 C22 122.26(10)
C20 C21 H21 118.9
C22 C21 H21 118.9
C17 C22 C21 118.46(10)
C17 C22 C25 124.63(10)
C21 C22 C25 116.80(9)
O5 C23 H23A 109.5
O5 C23 H23B 109.5
H23A C23 H23B 109.5
O5 C23 H23C 109.5
H23A C23 H23C 109.5
H23B C23 H23C 109.5
O6 C24 H24A 109.5
O6 C24 H24B 109.5
H24A C24 H24B 109.5
O6 C24 H24C 109.5
H24A C24 H24C 109.5
H24B C24 H24C 109.5
C30 C25 C26 118.62(9)
C30 C25 C22 124.69(9)
C26 C25 C22 116.65(9)
C27 C26 C25 122.24(10)
C27 C26 H26 118.9
C25 C26 H26 118.9
O7 C27 C26 125.61(10)
O7 C27 C28 115.57(9)
C26 C27 C28 118.82(10)
O8 C28 C29 124.88(10)
O8 C28 C27 115.81(9)
C29 C28 C27 119.30(10)
C28 C29 C30 122.20(10)
C28 C29 H29 118.9
C30 C29 H29 118.9
C25 C30 C29 118.80(10)
C25 C30 C33 124.77(9)
C29 C30 C33 116.42(9)
O7 C31 H31A 109.5
O7 C31 H31B 109.5
H31A C31 H31B 109.5
O7 C31 H31C 109.5
H31A C31 H31C 109.5
H31B C31 H31C 109.5
O8 C32 H32A 109.5
O8 C32 H32B 109.5
H32A C32 H32B 109.5
O8 C32 H32C 109.5
H32A C32 H32C 109.5
H32B C32 H32C 109.5
C38 C33 C34 117.90(10)
C38 C33 C30 124.53(10)
C34 C33 C30 117.52(9)
C35 C34 C33 122.13(10)
C35 C34 H34 118.9
C33 C34 H34 118.9
O9 C35 C34 125.45(10)
O9 C35 C36 115.30(9)
C34 C35 C36 119.24(10)
O10 C36 C37 125.26(10)
O10 C36 C35 115.33(10)
C37 C36 C35 119.41(10)
C36 C37 C38 121.00(10)
C36 C37 H37 119.5
C38 C37 H37 119.5
C33 C38 C37 120.26(10)
C33 C38 C41 124.49(10)
C37 C38 C41 114.69(10)
O9 C39 H39A 109.5
O9 C39 H39B 109.5
H39A C39 H39B 109.5
O9 C39 H39C 109.5
H39A C39 H39C 109.5
H39B C39 H39C 109.5
O10 C40 H40A 109.5
O10 C40 H40B 109.5
H40A C40 H40B 109.5
O10 C40 H40C 109.5
H40A C40 H40C 109.5
H40B C40 H40C 109.5
O11 C41 O12 124.37(11)
O11 C41 C38 125.54(11)
O12 C41 C38 109.80(9)
O12 C42 C43 104.39(10)
O12 C42 H42A 110.9
C43 C42 H42A 110.9
O12 C42 H42B 110.9
C43 C42 H42B 110.9
H42A C42 H42B 108.9
C48 C43 C44 118.87(13)
C48 C43 C42 120.76(13)
C44 C43 C42 120.21(12)
C45 C44 C43 120.64(14)
C45 C44 H44 119.7
C43 C44 H44 119.7
C44 C45 C46 119.83(15)
C44 C45 H45 120.1
C46 C45 H45 120.1
C47 C46 C45 119.94(15)
C47 C46 H46 120.0
C45 C46 H46 120.0
C46 C47 C48 120.20(15)
C46 C47 H47 119.9
C48 C47 H47 119.9
C47 C48 C43 120.51(15)
C47 C48 H48 119.7
C43 C48 H48 119.7
C54 C49 C50 118.26(15)
C54 C49 C55 120.79(15)
C50 C49 C55 120.95(16)
C51 C50 C49 120.22(16)
C51 C50 H50 119.9
C49 C50 H50 119.9
C50 C51 C52 121.32(16)
C50 C51 H51 119.3
C52 C51 H51 119.3
C53 C52 C51 118.79(17)
C53 C52 H52 120.6
C51 C52 H52 120.6
C54 C53 C52 120.09(16)
C54 C53 H53 120.0
C52 C53 H53 120.0
C53 C54 C49 121.29(14)
C53 C54 H54 119.4
C49 C54 H54 119.4
C49 C55 H55A 109.5
C49 C55 H55B 109.5
H55A C55 H55B 109.5
C49 C55 H55C 109.5
H55A C55 H55C 109.5
H55B C55 H55C 109.5

loop_
_geom_bond_atom_site_label_1
_geom_bond_atom_site_label_2
_geom_bond_distance
O1 C8 1.2074(14)
O2 C8 1.3458(13)
O2 C7 1.4584(13)
O3 C11 1.3689(13)
O3 C15 1.4216(14)
O4 C12 1.3626(13)
O4 C16 1.4229(14)
O5 C19 1.3691(13)
O5 C23 1.4242(14)
O6 C20 1.3670(13)
O6 C24 1.4278(14)
O7 C27 1.3676(13)
O7 C31 1.4275(14)
O8 C28 1.3678(13)
O8 C32 1.4289(14)
O9 C35 1.3589(13)
O9 C39 1.4353(14)
O10 C36 1.3713(13)
O10 C40 1.4278(14)
O11 C41 1.2029(14)
O12 C41 1.3378(14)
O12 C42 1.4506(14)
C1 C2 1.3903(17)
C1 C6 1.3922(18)
C1 C7 1.4962(17)
C2 C3 1.3889(18)
C2 H2 0.9500
C3 C4 1.380(2)
C3 H3 0.9500
C4 C5 1.387(2)
C4 H4 0.9500
C5 C6 1.3821(19)
C5 H5 0.9500
C6 H6 0.9500
C7 H7A 0.9900
C7 H7B 0.9900
C8 C9 1.4902(15)
C9 C14 1.3963(15)
C9 C10 1.4100(15)
C10 C11 1.3752(16)
C10 H10 0.9500
C11 C12 1.4087(16)
C12 C13 1.3844(16)
C13 C14 1.4087(15)
C13 H13 0.9500
C14 C17 1.4925(15)
C15 H15A 0.9800
C15 H15B 0.9800
C15 H15C 0.9800
C16 H16A 0.9800
C16 H16B 0.9800
C16 H16C 0.9800
C17 C22 1.4006(15)
C17 C18 1.4047(15)
C18 C19 1.3780(16)
C18 H18 0.9500
C19 C20 1.4068(15)
C20 C21 1.3808(15)
C21 C22 1.4070(15)
C21 H21 0.9500
C22 C25 1.4956(14)
C23 H23A 0.9800
C23 H23B 0.9800
C23 H23C 0.9800
C24 H24A 0.9800
C24 H24B 0.9800
C24 H24C 0.9800
C25 C30 1.3968(15)
C25 C26 1.4091(15)
C26 C27 1.3836(15)
C26 H26 0.9500
C27 C28 1.4066(16)
C28 C29 1.3793(15)
C29 C30 1.4050(15)
C29 H29 0.9500
C30 C33 1.4949(14)
C31 H31A 0.9800
C31 H31B 0.9800
C31 H31C 0.9800
C32 H32A 0.9800
C32 H32B 0.9800
C32 H32C 0.9800
C33 C38 1.3980(15)
C33 C34 1.4047(15)
C34 C35 1.3839(15)
C34 H34 0.9500
C35 C36 1.4099(16)
C36 C37 1.3794(16)
C37 C38 1.4045(15)
C37 H37 0.9500
C38 C41 1.4938(15)
C39 H39A 0.9800
C39 H39B 0.9800
C39 H39C 0.9800
C40 H40A 0.9800
C40 H40B 0.9800
C40 H40C 0.9800
C42 C43 1.5054(18)
C42 H42A 0.9900
C42 H42B 0.9900
C43 C48 1.3860(19)
C43 C44 1.3915(19)
C44 C45 1.383(2)
C44 H44 0.9500
C45 C46 1.386(2)
C45 H45 0.9500
C46 C47 1.377(3)
C46 H46 0.9500
C47 C48 1.386(2)
C47 H47 0.9500
C48 H48 0.9500
C49 C54 1.3812(19)
C49 C50 1.392(2)
C49 C55 1.495(3)
C50 C51 1.366(3)
C50 H50 0.9500
C51 C52 1.381(3)
C51 H51 0.9500
C52 C53 1.378(3)
C52 H52 0.9500
C53 C54 1.376(2)
C53 H53 0.9500
C54 H54 0.9500
C55 H55A 0.9800
C55 H55B 0.9800
C55 H55C 0.9800

loop_
_geom_torsion_atom_site_label_1
_geom_torsion_atom_site_label_2
_geom_torsion_atom_site_label_3
_geom_torsion_atom_site_label_4
_geom_torsion
C6 C1 C2 C3 0.48(17)
C7 C1 C2 C3 -178.25(11)
C1 C2 C3 C4 0.17(18)
C2 C3 C4 C5 -0.7(2)
C3 C4 C5 C6 0.5(2)
C4 C5 C6 C1 0.2(2)
C2 C1 C6 C5 -0.64(18)
C7 C1 C6 C5 178.10(12)
C8 O2 C7 C1 162.45(10)
C2 C1 C7 O2 102.50(12)
C6 C1 C7 O2 -76.22(14)
C7 O2 C8 O1 3.35(16)
C7 O2 C8 C9 -173.31(9)
O1 C8 C9 C14 36.54(17)
O2 C8 C9 C14 -146.92(10)
O1 C8 C9 C10 -139.73(11)
O2 C8 C9 C10 36.81(13)
C14 C9 C10 C11 -1.43(16)
C8 C9 C10 C11 174.93(10)
C15 O3 C11 C10 -8.03(17)
C15 O3 C11 C12 171.43(11)
C9 C10 C11 O3 -179.86(10)
C9 C10 C11 C12 0.70(16)
C16 O4 C12 C13 14.37(17)
C16 O4 C12 C11 -166.35(10)
O3 C11 C12 O4 1.85(14)
C10 C11 C12 O4 -178.65(10)
O3 C11 C12 C13 -178.82(10)
C10 C11 C12 C13 0.68(16)
O4 C12 C13 C14 177.89(10)
C11 C12 C13 C14 -1.36(16)
C10 C9 C14 C13 0.75(15)
C8 C9 C14 C13 -175.41(9)
C10 C9 C14 C17 177.60(10)
C8 C9 C14 C17 1.44(16)
C12 C13 C14 C9 0.64(16)
C12 C13 C14 C17 -176.38(10)
C9 C14 C17 C22 55.51(15)
C13 C14 C17 C22 -127.65(11)
C9 C14 C17 C18 -121.19(11)
C13 C14 C17 C18 55.65(13)
C22 C17 C18 C19 -2.39(16)
C14 C17 C18 C19 174.52(10)
C23 O5 C19 C18 -5.80(16)
C23 O5 C19 C20 175.73(10)
C17 C18 C19 O5 -176.79(10)
C17 C18 C19 C20 1.64(17)
C24 O6 C20 C21 -3.95(17)
C24 O6 C20 C19 176.05(11)
O5 C19 C20 O6 -1.33(15)
C18 C19 C20 O6 -179.91(10)
O5 C19 C20 C21 178.67(10)
C18 C19 C20 C21 0.10(17)
O6 C20 C21 C22 178.95(11)
C19 C20 C21 C22 -1.06(17)
C18 C17 C22 C21 1.38(15)
C14 C17 C22 C21 -175.23(10)
C18 C17 C22 C25 177.56(10)
C14 C17 C22 C25 0.94(17)
C20 C21 C22 C17 0.30(16)
C20 C21 C22 C25 -176.17(10)
C17 C22 C25 C30 57.66(16)
C21 C22 C25 C30 -126.11(11)
C17 C22 C25 C26 -124.56(11)
C21 C22 C25 C26 51.67(13)
C30 C25 C26 C27 -0.09(16)
C22 C25 C26 C27 -178.00(10)
C31 O7 C27 C26 -3.32(16)
C31 O7 C27 C28 176.58(10)
C25 C26 C27 O7 -179.69(10)
C25 C26 C27 C28 0.42(16)
C32 O8 C28 C29 10.61(16)
C32 O8 C28 C27 -168.41(10)
O7 C27 C28 O8 -1.82(15)
C26 C27 C28 O8 178.09(10)
O7 C27 C28 C29 179.10(10)
C26 C27 C28 C29 -0.99(16)
O8 C28 C29 C30 -177.71(10)
C27 C28 C29 C30 1.28(17)
C26 C25 C30 C29 0.33(15)
C22 C25 C30 C29 178.06(10)
C26 C25 C30 C33 -178.53(10)
C22 C25 C30 C33 -0.79(17)
C28 C29 C30 C25 -0.94(16)
C28 C29 C30 C33 178.01(10)
C25 C30 C33 C38 56.53(15)
C29 C30 C33 C38 -122.35(11)
C25 C30 C33 C34 -126.08(11)
C29 C30 C33 C34 55.04(13)
C38 C33 C34 C35 0.41(15)
C30 C33 C34 C35 -177.16(10)
C39 O9 C35 C34 -2.90(16)
C39 O9 C35 C36 177.86(10)
C33 C34 C35 O9 179.28(10)
C33 C34 C35 C36 -1.51(16)
C40 O10 C36 C37 -4.95(16)
C40 O10 C36 C35 175.72(10)
O9 C35 C36 O10 -0.81(14)
C34 C35 C36 O10 179.90(9)
O9 C35 C36 C37 179.82(10)
C34 C35 C36 C37 0.53(16)
O10 C36 C37 C38 -177.78(10)
C35 C36 C37 C38 1.53(16)
C34 C33 C38 C37 1.65(15)
C30 C33 C38 C37 179.03(10)
C34 C33 C38 C41 -169.36(10)
C30 C33 C38 C41 8.02(17)
C36 C37 C38 C33 -2.66(16)
C36 C37 C38 C41 169.20(10)
C42 O12 C41 O11 -2.13(18)
C42 O12 C41 C38 171.91(10)
C33 C38 C41 O11 -150.77(12)
C37 C38 C41 O11 37.77(16)
C33 C38 C41 O12 35.28(15)
C37 C38 C41 O12 -136.18(10)
C41 O12 C42 C43 -159.97(11)
O12 C42 C43 C48 113.84(13)
O12 C42 C43 C44 -61.46(16)
C48 C43 C44 C45 0.1(2)
C42 C43 C44 C45 175.45(13)
C43 C44 C45 C46 -0.3(2)
C44 C45 C46 C47 0.5(2)
C45 C46 C47 C48 -0.6(2)
C46 C47 C48 C43 0.4(2)
C44 C43 C48 C47 -0.1(2)
C42 C43 C48 C47 -175.50(13)
C54 C49 C50 C51 -0.4(2)
C55 C49 C50 C51 179.68(17)
C49 C50 C51 C52 1.1(2)
C50 C51 C52 C53 -0.7(2)
C51 C52 C53 C54 -0.3(2)
C52 C53 C54 C49 1.0(2)
C50 C49 C54 C53 -0.6(2)
C55 C49 C54 C53 179.28(17)

loop_
_cod_related_entry_id
_cod_related_entry_database
_cod_related_entry_code
1 ChemSpider 30660644
